data_7242291
loop_
_publ_author_name
'Schindler, Kevin'
'Crochet, Aur\'elien'
'Zobi, Fabio'

_publ_section_title
;
 Aerobically stable and substitutionally labile \a-diimine rhenium
 dicarbonyl complexes
;
_journal_issue 13
_journal_name_full 'RSC Advances'
_journal_page_first 7511
_journal_page_last 7520
_journal_paper_doi 10.1039/D1RA00514F
_journal_volume 11
_journal_year 2021
_chemical_formula_moiety 'C29 H35 N5 O2 Re, F6 P'
_chemical_formula_sum 'C29 H35 F6 N5 O2 P Re'
_chemical_formula_weight 816.79
_space_group_crystal_system monoclinic
_space_group_IT_number 15
_space_group_name_Hall '-C 2yc'
_space_group_name_H-M_alt 'C 1 2/c 1'
_atom_sites_solution_hydrogens geom
_atom_sites_solution_primary iterative
_audit_creation_date 2020-10-13
_audit_creation_method
;
Olex2 1.3
(compiled 2020.07.31 svn.rc2a77460 for OlexSys, GUI svn.r6145)
;
_audit_update_record
;
2021-01-18 deposited with the CCDC.	2021-02-05 downloaded from the CCDC.
;
_cell_angle_alpha 90
_cell_angle_beta 144.0940(10)
_cell_angle_gamma 90
_cell_formula_units_Z 8
_cell_length_a 32.1948(10)
_cell_length_b 12.3447(3)
_cell_length_c 28.1669(9)
_cell_measurement_reflns_used 19662
_cell_measurement_temperature 250(2)
_cell_measurement_theta_max 26.74
_cell_measurement_theta_min 1.45
_cell_volume 6565.1(4)
_computing_cell_refinement 'X-Area (Stoe & Cie, 2009)'
_computing_data_collection 'X-Area (Stoe & Cie, 2009)'
_computing_data_reduction 'X-RED32(Stoe & Cie, 2009)'
_computing_molecular_graphics 'Olex2 1.3 (Dolomanov et al., 2009)'
_computing_publication_material 'Olex2 1.3 (Dolomanov et al., 2009)'
_computing_structure_refinement 'SHELXL 2017/1 (Sheldrick, 2015)'
_computing_structure_solution 'olex2.solve 1.3 (Bourhis et al., 2015)'
_diffrn_ambient_temperature 250(2)
_diffrn_detector_area_resol_mean 6.67
_diffrn_measured_fraction_theta_full 1.000
_diffrn_measured_fraction_theta_max 0.997
_diffrn_measurement_device_type 'STOE IPDS2'
_diffrn_measurement_method 'rotation method'
_diffrn_radiation_monochromator graphite
_diffrn_radiation_probe x-ray
_diffrn_radiation_type MoK\a
_diffrn_radiation_wavelength 0.71073
_diffrn_reflns_av_R_equivalents 0.0815
_diffrn_reflns_av_unetI/netI 0.0396
_diffrn_reflns_Laue_measured_fraction_full 1.000
_diffrn_reflns_Laue_measured_fraction_max 0.997
_diffrn_reflns_limit_h_max 39
_diffrn_reflns_limit_h_min -39
_diffrn_reflns_limit_k_max 15
_diffrn_reflns_limit_k_min -15
_diffrn_reflns_limit_l_max 34
_diffrn_reflns_limit_l_min -34
_diffrn_reflns_number 47582
_diffrn_reflns_point_group_measured_fraction_full 1.000
_diffrn_reflns_point_group_measured_fraction_max 0.997
_diffrn_reflns_theta_full 25.242
_diffrn_reflns_theta_max 26.235
_diffrn_reflns_theta_min 1.455
_diffrn_source 'fine-focus sealed tube'
_diffrn_source_type 'Stoe IPDS2'
_exptl_absorpt_coefficient_mu 3.819
_exptl_absorpt_correction_T_max 0.9522
_exptl_absorpt_correction_T_min 0.6499
_exptl_absorpt_correction_type multi-scan
_exptl_absorpt_process_details
;
STOE X-Red32, absorption correction by Gaussian integration, analogous to
P. Coppens, "The Evaluation of Absorption and Extinction in Single-Crystal
Structure Analysis", published in
F. R. Ahmed (Editor), "Crystallographic Computing",
Munksgaard, Copenhagen (1970), 255 - 270.
Afterwards scaling of reflection intensities was performed within STOE LANA.
J. Koziskova, F. Hahn, J. Richter, J. Kozisek, , Acta Chimica Slovaca, vol. 9, no. 2, 2016, pp. 136 - 140.
;
_exptl_crystal_colour 'orangish red'
_exptl_crystal_colour_modifier orangish
_exptl_crystal_colour_primary red
_exptl_crystal_density_diffrn 1.653
_exptl_crystal_description hexagonal
_exptl_crystal_F_000 3232
_exptl_crystal_recrystallization_method 'layering of DCM and pentane'
_exptl_crystal_size_max 0.16
_exptl_crystal_size_mid 0.1
_exptl_crystal_size_min 0.02
_refine_diff_density_max 0.773
_refine_diff_density_min -0.780
_refine_diff_density_rms 0.116
_refine_ls_extinction_coef 0.00045(4)
_refine_ls_extinction_expression Fc^*^=kFc[1+0.001xFc^2^\l^3^/sin(2\q)]^-1/4^
_refine_ls_extinction_method 'SHELXL-2017/1 (Sheldrick 2017)'
_refine_ls_goodness_of_fit_ref 1.060
_refine_ls_hydrogen_treatment constr
_refine_ls_matrix_type full
_refine_ls_number_parameters 405
_refine_ls_number_reflns 6603
_refine_ls_number_restraints 0
_refine_ls_restrained_S_all 1.060
_refine_ls_R_factor_all 0.0694
_refine_ls_R_factor_gt 0.0438
_refine_ls_shift/su_max 0.001
_refine_ls_shift/su_mean 0.000
_refine_ls_structure_factor_coef Fsqd
_refine_ls_weighting_details 'w=1/[\s^2^(Fo^2^)+(0.0487P)^2^+27.0923P] where P=(Fo^2^+2Fc^2^)/3'
_refine_ls_weighting_scheme calc
_refine_ls_wR_factor_gt 0.1009
_refine_ls_wR_factor_ref 0.1105
_reflns_Friedel_coverage 0.000
_reflns_number_gt 4690
_reflns_number_total 6603
_reflns_threshold_expression 'I > 2\s(I)'
_cod_data_source_file d1ra00514f2.cif
_cod_data_source_block ks108
_cod_original_cell_volume 6565.1(3)
_cod_database_code 7242291
_shelx_shelxl_version_number 2017/1
_shelx_space_group_comment
;
The symmetry employed for this shelxl refinement is uniquely defined
by the following loop, which should always be used as a source of
symmetry information in preference to the above space-group names.
They are only intended as comments.
;
_olex2_refinement_description
;
1. Fixed Uiso
 At 1.2 times of:
  All C(H) groups
 At 1.5 times of:
  All C(H,H,H) groups
2.a Aromatic/amide H refined with riding coordinates:
 C1(H1), C2(H2), C4(H4), C7(H7), C9(H9), C10(H10), C19(H19), C20(H20),
 C21(H21), C23(H23), C24(H24), C25(H25), C26(H26), C27(H27)
2.b Idealised Me refined as rotating group:
 C12(H12A,H12B,H12C), C13(H13A,H13B,H13C), C14(H14A,H14B,H14C), C16(H16A,H16B,
 H16C), C17(H17A,H17B,H17C), C18(H18A,H18B,H18C), C22(H22A,H22B,H22C)
;
_olex2_exptl_crystal_mounting_method 'mounted on nylon loop'
_olex2_submission_special_instructions 'No special instructions were received'

loop_
_space_group_symop_operation_xyz
'x, y, z'
'-x, y, -z+1/2'
'x+1/2, y+1/2, z'
'-x+1/2, y+1/2, -z+1/2'
'-x, -y, -z'
'x, -y, z-1/2'
'-x+1/2, -y+1/2, -z'
'x+1/2, -y+1/2, z-1/2'

loop_
_atom_site_label
_atom_site_type_symbol
_atom_site_fract_x
_atom_site_fract_y
_atom_site_fract_z
_atom_site_U_iso_or_equiv
_atom_site_adp_type
_atom_site_occupancy
_atom_site_site_symmetry_order
_atom_site_calc_flag
_atom_site_refinement_flags_posn
_atom_site_refinement_flags_adp
_atom_site_refinement_flags_occupancy
_atom_site_disorder_assembly
_atom_site_disorder_group
Re1 Re 0.38805(2) 0.30894(2) 0.52723(2) 0.05011(11) Uani 1 1 d . . . . .
O1 O 0.2706(3) 0.1732(5) 0.3743(3) 0.0770(16) Uani 1 1 d . . . . .
O2 O 0.2737(3) 0.4629(6) 0.4580(4) 0.096(2) Uani 1 1 d . . . . .
N1 N 0.4810(2) 0.4002(4) 0.6376(3) 0.0463(12) Uani 1 1 d . . . . .
N2 N 0.4802(3) 0.2188(4) 0.5879(3) 0.0512(13) Uani 1 1 d . . . . .
N3 N 0.3929(3) 0.2168(5) 0.5968(3) 0.0552(14) Uani 1 1 d . . . . .
N4 N 0.3981(4) 0.0788(7) 0.6506(4) 0.089(2) Uani 1 1 d . . . . .
N5 N 0.3993(3) 0.3976(5) 0.4718(3) 0.0562(14) Uani 1 1 d . . . . .
C1 C 0.4783(4) 0.4910(6) 0.6599(4) 0.0581(17) Uani 1 1 d . . . . .
H1 H 0.434224 0.514392 0.629730 0.070 Uiso 1 1 calc R U . . .
C2 C 0.5366(4) 0.5531(6) 0.7251(4) 0.0583(17) Uani 1 1 d . . . . .
H2 H 0.531604 0.616316 0.738141 0.070 Uiso 1 1 calc R U . . .
C3 C 0.6026(4) 0.5200(6) 0.7708(4) 0.0577(17) Uani 1 1 d . . . . .
C4 C 0.6059(3) 0.4245(6) 0.7484(4) 0.0523(15) Uani 1 1 d . . . . .
H4 H 0.649583 0.399276 0.778380 0.063 Uiso 1 1 calc R U . . .
C5 C 0.5455(3) 0.3656(5) 0.6822(3) 0.0443(14) Uani 1 1 d . . . . .
C6 C 0.5447(3) 0.2635(6) 0.6543(3) 0.0463(14) Uani 1 1 d . . . . .
C7 C 0.6049(4) 0.2151(6) 0.6914(4) 0.0569(18) Uani 1 1 d . . . . .
H7 H 0.648846 0.247341 0.736817 0.068 Uiso 1 1 calc R U . . .
C8 C 0.6007(4) 0.1192(7) 0.6618(4) 0.065(2) Uani 1 1 d . . . . .
C9 C 0.5340(4) 0.0743(7) 0.5944(4) 0.067(2) Uani 1 1 d . . . . .
H9 H 0.528340 0.010231 0.572259 0.080 Uiso 1 1 calc R U . . .
C10 C 0.4759(4) 0.1253(6) 0.5604(4) 0.0607(18) Uani 1 1 d . . . . .
H10 H 0.431752 0.092888 0.516269 0.073 Uiso 1 1 calc R U . . .
C11 C 0.6699(4) 0.5888(6) 0.8413(4) 0.0649(19) Uani 1 1 d . . . . .
C12 C 0.6537(5) 0.6921(8) 0.8535(7) 0.121(4) Uani 1 1 d . . . . .
H12A H 0.618280 0.732846 0.804001 0.181 Uiso 1 1 calc R U . . .
H12B H 0.696029 0.734649 0.895498 0.181 Uiso 1 1 calc R U . . .
H12C H 0.636502 0.674004 0.868656 0.181 Uiso 1 1 calc R U . . .
C13 C 0.7027(5) 0.6158(9) 0.8233(6) 0.106(4) Uani 1 1 d . . . . .
H13A H 0.710184 0.550107 0.812707 0.160 Uiso 1 1 calc R U . . .
H13B H 0.747204 0.651864 0.869183 0.160 Uiso 1 1 calc R U . . .
H13C H 0.671264 0.662282 0.776842 0.160 Uiso 1 1 calc R U . . .
C14 C 0.7230(5) 0.5220(8) 0.9188(5) 0.100(3) Uani 1 1 d . . . . .
H14A H 0.704227 0.507937 0.932517 0.150 Uiso 1 1 calc R U . . .
H14B H 0.766623 0.561448 0.962029 0.150 Uiso 1 1 calc R U . . .
H14C H 0.731577 0.454628 0.910767 0.150 Uiso 1 1 calc R U . . .
C15 C 0.6664(4) 0.0633(8) 0.7031(5) 0.084(3) Uani 1 1 d . . . . .
C16 C 0.7146(6) 0.1497(12) 0.7233(8) 0.147(6) Uani 1 1 d . . . . .
H16A H 0.691559 0.176406 0.673965 0.220 Uiso 1 1 calc R U . . .
H16B H 0.758998 0.117277 0.755959 0.220 Uiso 1 1 calc R U . . .
H16C H 0.722739 0.208653 0.752441 0.220 Uiso 1 1 calc R U . . .
C17 C 0.7055(6) 0.0173(12) 0.7807(6) 0.156(6) Uani 1 1 d . . . . .
H17A H 0.710775 0.072034 0.809602 0.234 Uiso 1 1 calc R U . . .
H17B H 0.751362 -0.007013 0.813161 0.234 Uiso 1 1 calc R U . . .
H17C H 0.679360 -0.042733 0.769372 0.234 Uiso 1 1 calc R U . . .
C18 C 0.6490(5) -0.0204(10) 0.6505(6) 0.131(5) Uani 1 1 d . . . . .
H18A H 0.622523 -0.077944 0.640563 0.197 Uiso 1 1 calc R U . . .
H18B H 0.691962 -0.048887 0.677119 0.197 Uiso 1 1 calc R U . . .
H18C H 0.621154 0.011952 0.599995 0.197 Uiso 1 1 calc R U . . .
C19 C 0.3978(4) 0.1115(7) 0.6041(5) 0.073(2) Uani 1 1 d . . . . .
H19 H 0.400640 0.065252 0.580696 0.088 Uiso 1 1 calc R U . . .
C20 C 0.3926(9) 0.1722(10) 0.6733(8) 0.140(5) Uani 1 1 d . . . . .
H20 H 0.390862 0.176885 0.704634 0.169 Uiso 1 1 calc R U . . .
C21 C 0.3901(8) 0.2561(8) 0.6384(8) 0.124(4) Uani 1 1 d . . . . .
H21 H 0.387018 0.329143 0.643231 0.149 Uiso 1 1 calc R U . . .
C22 C 0.3975(6) -0.0265(10) 0.6671(7) 0.127(4) Uani 1 1 d . . . . .
H22A H 0.395885 -0.076170 0.639387 0.191 Uiso 1 1 calc R U . . .
H22B H 0.356590 -0.036895 0.648915 0.191 Uiso 1 1 calc R U . . .
H22C H 0.439578 -0.039292 0.724320 0.191 Uiso 1 1 calc R U . . .
C23 C 0.4071(4) 0.3464(8) 0.4368(5) 0.070(2) Uani 1 1 d . . . . .
H23 H 0.407930 0.271122 0.436320 0.084 Uiso 1 1 calc R U . . .
C24 C 0.4138(5) 0.4041(10) 0.4029(6) 0.092(3) Uani 1 1 d . . . . .
H24 H 0.419512 0.367187 0.379698 0.110 Uiso 1 1 calc R U . . .
C25 C 0.4125(6) 0.5139(14) 0.4008(7) 0.128(5) Uani 1 1 d . . . . .
H25 H 0.416544 0.553586 0.376651 0.154 Uiso 1 1 calc R U . . .
C26 C 0.4054(5) 0.5568(12) 0.4334(6) 0.109(4) Uani 1 1 d . . . . .
H26 H 0.404577 0.632122 0.433369 0.131 Uiso 1 1 calc R U . . .
C27 C 0.3989(4) 0.5051(7) 0.4693(5) 0.070(2) Uani 1 1 d . . . . .
H27 H 0.394000 0.545193 0.492584 0.084 Uiso 1 1 calc R U . . .
C28 C 0.3159(4) 0.2237(6) 0.4337(5) 0.0606(18) Uani 1 1 d . . . . .
C29 C 0.3180(4) 0.4016(7) 0.4853(4) 0.064(2) Uani 1 1 d . . . . .
P1 P 0.4491(2) 0.8075(2) 0.5740(2) 0.1104(10) Uani 1 1 d . . . . .
F1 F 0.4948(4) 0.7040(6) 0.6064(5) 0.142(3) Uani 1 1 d . . . . .
F2 F 0.3812(5) 0.7395(7) 0.4978(7) 0.206(5) Uani 1 1 d . . . . .
F3 F 0.4013(5) 0.9081(6) 0.5371(5) 0.188(4) Uani 1 1 d . . . . .
F4 F 0.5150(5) 0.8771(8) 0.6466(5) 0.187(4) Uani 1 1 d . . . . .
F5 F 0.4450(7) 0.7778(7) 0.6239(8) 0.206(5) Uani 1 1 d . . . . .
F6 F 0.4580(5) 0.8375(5) 0.5282(4) 0.143(3) Uani 1 1 d . . . . .

loop_
_atom_site_aniso_label
_atom_site_aniso_U_11
_atom_site_aniso_U_22
_atom_site_aniso_U_33
_atom_site_aniso_U_23
_atom_site_aniso_U_13
_atom_site_aniso_U_12
Re1 0.04254(15) 0.05973(18) 0.04547(15) 0.00035(14) 0.03509(13) -0.00024(14)
O1 0.049(3) 0.092(4) 0.048(3) -0.020(3) 0.031(3) -0.019(3)
O2 0.071(3) 0.129(6) 0.084(4) 0.026(4) 0.062(3) 0.043(4)
N1 0.039(2) 0.052(3) 0.037(3) -0.007(2) 0.028(2) -0.008(2)
N2 0.049(3) 0.058(4) 0.045(3) -0.001(2) 0.038(3) 0.001(2)
N3 0.053(3) 0.063(4) 0.049(3) 0.002(3) 0.041(3) -0.003(3)
N4 0.080(5) 0.092(6) 0.070(4) 0.005(4) 0.056(4) -0.018(4)
N5 0.044(3) 0.073(4) 0.046(3) 0.000(3) 0.035(3) -0.007(3)
C1 0.054(4) 0.060(4) 0.054(4) -0.012(3) 0.042(4) -0.007(3)
C2 0.065(4) 0.053(4) 0.065(4) -0.004(3) 0.055(4) 0.003(3)
C3 0.062(4) 0.056(4) 0.056(4) -0.007(3) 0.048(4) -0.004(3)
C4 0.052(3) 0.057(4) 0.049(3) -0.002(3) 0.042(3) 0.000(3)
C5 0.036(3) 0.051(4) 0.038(3) -0.003(3) 0.028(3) -0.003(3)
C6 0.034(3) 0.060(4) 0.037(3) 0.002(3) 0.027(3) 0.003(3)
C7 0.049(4) 0.071(5) 0.043(3) -0.008(3) 0.035(3) -0.002(3)
C8 0.058(4) 0.078(5) 0.053(4) -0.008(4) 0.044(4) 0.005(4)
C9 0.054(4) 0.073(5) 0.055(4) -0.012(4) 0.040(4) 0.001(4)
C10 0.051(4) 0.061(5) 0.051(4) -0.009(3) 0.037(3) 0.001(3)
C11 0.060(4) 0.064(5) 0.061(4) -0.015(4) 0.047(4) -0.011(4)
C12 0.089(7) 0.100(8) 0.120(8) -0.067(7) 0.073(7) -0.026(6)
C13 0.099(7) 0.123(9) 0.102(7) -0.033(6) 0.082(7) -0.051(7)
C14 0.092(7) 0.107(8) 0.062(5) -0.023(5) 0.054(5) -0.025(6)
C15 0.054(4) 0.111(7) 0.056(4) -0.015(5) 0.038(4) 0.016(5)
C16 0.077(7) 0.177(13) 0.168(12) -0.059(10) 0.095(8) -0.012(8)
C17 0.113(9) 0.229(16) 0.082(7) 0.054(8) 0.069(7) 0.108(10)
C18 0.081(6) 0.154(11) 0.099(8) -0.035(7) 0.060(6) 0.029(7)
C19 0.091(6) 0.065(5) 0.082(5) 0.011(4) 0.074(5) 0.003(4)
C20 0.263(16) 0.108(9) 0.172(11) -0.040(8) 0.202(13) -0.044(10)
C21 0.258(14) 0.070(6) 0.195(11) 0.003(7) 0.216(12) 0.003(8)
C22 0.122(9) 0.128(10) 0.131(10) 0.043(8) 0.102(9) 0.016(8)
C23 0.067(5) 0.095(6) 0.064(4) -0.002(4) 0.057(4) -0.005(4)
C24 0.077(6) 0.129(9) 0.077(6) -0.005(6) 0.064(5) -0.011(6)
C25 0.090(8) 0.198(16) 0.076(7) -0.003(8) 0.063(7) -0.035(9)
C26 0.077(6) 0.165(11) 0.086(7) 0.027(7) 0.066(6) 0.001(7)
C27 0.066(5) 0.073(5) 0.072(5) 0.008(4) 0.057(4) -0.003(4)
C28 0.056(4) 0.070(5) 0.062(4) 0.018(4) 0.049(4) 0.012(4)
C29 0.055(4) 0.087(6) 0.047(4) 0.000(4) 0.041(4) -0.011(4)
P1 0.140(3) 0.0677(16) 0.137(3) 0.0140(19) 0.115(3) 0.0137(19)
F1 0.183(7) 0.120(5) 0.183(7) 0.055(5) 0.161(7) 0.054(5)
F2 0.162(8) 0.111(6) 0.299(12) -0.054(8) 0.177(9) -0.029(6)
F3 0.199(8) 0.085(5) 0.206(9) 0.018(5) 0.148(8) 0.052(5)
F4 0.209(9) 0.187(8) 0.122(6) -0.023(6) 0.125(7) -0.050(7)
F5 0.322(13) 0.137(7) 0.363(14) 0.058(8) 0.320(13) 0.065(8)
F6 0.195(7) 0.107(5) 0.132(5) 0.000(4) 0.133(6) -0.014(5)

loop_
_atom_type_symbol
_atom_type_description
_atom_type_scat_dispersion_real
_atom_type_scat_dispersion_imag
_atom_type_scat_source
C C 0.0033 0.0016 'International Tables Vol C Tables 4.2.6.8 and 6.1.1.4'
H H 0.0000 0.0000 'International Tables Vol C Tables 4.2.6.8 and 6.1.1.4'
F F 0.0171 0.0103 'International Tables Vol C Tables 4.2.6.8 and 6.1.1.4'
N N 0.0061 0.0033 'International Tables Vol C Tables 4.2.6.8 and 6.1.1.4'
O O 0.0106 0.0060 'International Tables Vol C Tables 4.2.6.8 and 6.1.1.4'
P P 0.1023 0.0942 'International Tables Vol C Tables 4.2.6.8 and 6.1.1.4'
Re Re -1.0185 7.2310 'International Tables Vol C Tables 4.2.6.8 and 6.1.1.4'

loop_
_geom_angle_atom_site_label_1
_geom_angle_atom_site_label_2
_geom_angle_atom_site_label_3
_geom_angle
_geom_angle_site_symmetry_1
_geom_angle_site_symmetry_3
_geom_angle_publ_flag
N2 Re1 N1 73.9(2) . . ?
N3 Re1 N1 88.4(2) . . ?
N3 Re1 N2 88.1(2) . . ?
N3 Re1 N5 171.8(2) . . ?
N5 Re1 N1 85.9(2) . . ?
N5 Re1 N2 84.6(2) . . ?
C28 Re1 N1 172.9(3) . . ?
C28 Re1 N2 99.6(3) . . ?
C28 Re1 N3 94.3(3) . . ?
C28 Re1 N5 90.7(3) . . ?
C29 Re1 N1 98.3(3) . . ?
C29 Re1 N2 172.0(3) . . ?
C29 Re1 N3 93.4(3) . . ?
C29 Re1 N5 93.2(3) . . ?
C29 Re1 C28 88.1(3) . . ?
C1 N1 Re1 124.7(4) . . ?
C1 N1 C5 117.8(5) . . ?
C5 N1 Re1 117.3(4) . . ?
C6 N2 Re1 117.8(4) . . ?
C10 N2 Re1 123.5(4) . . ?
C10 N2 C6 118.6(6) . . ?
C19 N3 Re1 125.2(5) . . ?
C19 N3 C21 108.0(7) . . ?
C21 N3 Re1 126.7(6) . . ?
C19 N4 C20 106.9(8) . . ?
C19 N4 C22 127.5(10) . . ?
C22 N4 C20 125.3(9) . . ?
C23 N5 Re1 121.9(5) . . ?
C27 N5 Re1 122.9(5) . . ?
C27 N5 C23 115.2(7) . . ?
N1 C1 H1 117.9 . . ?
N1 C1 C2 124.2(7) . . ?
C2 C1 H1 117.9 . . ?
C1 C2 H2 120.5 . . ?
C1 C2 C3 118.9(7) . . ?
C3 C2 H2 120.5 . . ?
C2 C3 C4 117.2(6) . . ?
C2 C3 C11 122.2(6) . . ?
C4 C3 C11 120.6(6) . . ?
C3 C4 H4 119.3 . . ?
C3 C4 C5 121.3(6) . . ?
C5 C4 H4 119.3 . . ?
N1 C5 C4 120.6(6) . . ?
N1 C5 C6 115.0(5) . . ?
C4 C5 C6 124.4(6) . . ?
N2 C6 C5 115.5(5) . . ?
N2 C6 C7 120.6(6) . . ?
C7 C6 C5 123.9(6) . . ?
C6 C7 H7 119.4 . . ?
C6 C7 C8 121.2(6) . . ?
C8 C7 H7 119.4 . . ?
C7 C8 C15 121.9(7) . . ?
C9 C8 C7 116.9(7) . . ?
C9 C8 C15 121.2(7) . . ?
C8 C9 H9 120.2 . . ?
C10 C9 C8 119.6(7) . . ?
C10 C9 H9 120.2 . . ?
N2 C10 C9 123.1(7) . . ?
N2 C10 H10 118.4 . . ?
C9 C10 H10 118.4 . . ?
C12 C11 C3 111.7(7) . . ?
C12 C11 C13 110.3(8) . . ?
C12 C11 C14 108.8(8) . . ?
C13 C11 C3 108.6(6) . . ?
C14 C11 C3 108.8(7) . . ?
C14 C11 C13 108.5(8) . . ?
C11 C12 H12A 109.5 . . ?
C11 C12 H12B 109.5 . . ?
C11 C12 H12C 109.5 . . ?
H12A C12 H12B 109.5 . . ?
H12A C12 H12C 109.5 . . ?
H12B C12 H12C 109.5 . . ?
C11 C13 H13A 109.5 . . ?
C11 C13 H13B 109.5 . . ?
C11 C13 H13C 109.5 . . ?
H13A C13 H13B 109.5 . . ?
H13A C13 H13C 109.5 . . ?
H13B C13 H13C 109.5 . . ?
C11 C14 H14A 109.5 . . ?
C11 C14 H14B 109.5 . . ?
C11 C14 H14C 109.5 . . ?
H14A C14 H14B 109.5 . . ?
H14A C14 H14C 109.5 . . ?
H14B C14 H14C 109.5 . . ?
C8 C15 C16 108.8(8) . . ?
C17 C15 C8 107.0(8) . . ?
C17 C15 C16 108.4(10) . . ?
C18 C15 C8 112.5(7) . . ?
C18 C15 C16 107.4(9) . . ?
C18 C15 C17 112.6(10) . . ?
C15 C16 H16A 109.5 . . ?
C15 C16 H16B 109.5 . . ?
C15 C16 H16C 109.5 . . ?
H16A C16 H16B 109.5 . . ?
H16A C16 H16C 109.5 . . ?
H16B C16 H16C 109.5 . . ?
C15 C17 H17A 109.5 . . ?
C15 C17 H17B 109.5 . . ?
C15 C17 H17C 109.5 . . ?
H17A C17 H17B 109.5 . . ?
H17A C17 H17C 109.5 . . ?
H17B C17 H17C 109.5 . . ?
C15 C18 H18A 109.5 . . ?
C15 C18 H18B 109.5 . . ?
C15 C18 H18C 109.5 . . ?
H18A C18 H18B 109.5 . . ?
H18A C18 H18C 109.5 . . ?
H18B C18 H18C 109.5 . . ?
N3 C19 N4 110.5(8) . . ?
N3 C19 H19 124.7 . . ?
N4 C19 H19 124.7 . . ?
N4 C20 H20 127.9 . . ?
C21 C20 N4 104.3(8) . . ?
C21 C20 H20 127.9 . . ?
N3 C21 C20 110.2(9) . . ?
N3 C21 H21 124.9 . . ?
C20 C21 H21 124.9 . . ?
N4 C22 H22A 109.5 . . ?
N4 C22 H22B 109.5 . . ?
N4 C22 H22C 109.5 . . ?
H22A C22 H22B 109.5 . . ?
H22A C22 H22C 109.5 . . ?
H22B C22 H22C 109.5 . . ?
N5 C23 H23 119.9 . . ?
C24 C23 N5 120.1(9) . . ?
C24 C23 H23 119.9 . . ?
C23 C24 H24 118.5 . . ?
C23 C24 C25 123.1(11) . . ?
C25 C24 H24 118.5 . . ?
C24 C25 H25 122.7 . . ?
C26 C25 C24 114.6(14) . . ?
C26 C25 H25 122.7 . . ?
C25 C26 H26 116.9 . . ?
C25 C26 C27 126.3(15) . . ?
C27 C26 H26 116.9 . . ?
N5 C27 C26 120.8(10) . . ?
N5 C27 H27 119.6 . . ?
C26 C27 H27 119.6 . . ?
O1 C28 Re1 177.9(7) . . ?
O2 C29 Re1 178.3(7) . . ?
F1 P1 F2 88.3(5) . . ?
F1 P1 F6 87.6(4) . . ?
F3 P1 F1 176.7(5) . . ?
F3 P1 F2 89.1(5) . . ?
F3 P1 F5 91.7(5) . . ?
F3 P1 F6 90.3(5) . . ?
F4 P1 F1 92.7(6) . . ?
F4 P1 F2 177.9(6) . . ?
F4 P1 F3 89.8(6) . . ?
F4 P1 F5 88.1(6) . . ?
F4 P1 F6 89.2(5) . . ?
F5 P1 F1 90.6(4) . . ?
F5 P1 F2 93.7(7) . . ?
F5 P1 F6 176.7(7) . . ?
F6 P1 F2 89.0(6) . . ?

loop_
_geom_bond_atom_site_label_1
_geom_bond_atom_site_label_2
_geom_bond_distance
_geom_bond_site_symmetry_2
_geom_bond_publ_flag
Re1 N1 2.194(5) . ?
Re1 N2 2.180(5) . ?
Re1 N3 2.160(5) . ?
Re1 N5 2.163(6) . ?
Re1 C28 1.879(8) . ?
Re1 C29 1.863(9) . ?
O1 C28 1.167(9) . ?
O2 C29 1.194(9) . ?
N1 C1 1.322(8) . ?
N1 C5 1.358(7) . ?
N2 C6 1.350(8) . ?
N2 C10 1.333(9) . ?
N3 C19 1.306(10) . ?
N3 C21 1.335(10) . ?
N4 C19 1.364(10) . ?
N4 C20 1.398(13) . ?
N4 C22 1.385(12) . ?
N5 C23 1.357(9) . ?
N5 C27 1.329(10) . ?
C1 H1 0.9300 . ?
C1 C2 1.379(9) . ?
C2 H2 0.9300 . ?
C2 C3 1.381(10) . ?
C3 C4 1.381(9) . ?
C3 C11 1.546(10) . ?
C4 H4 0.9300 . ?
C4 C5 1.383(8) . ?
C5 C6 1.475(9) . ?
C6 C7 1.388(9) . ?
C7 H7 0.9300 . ?
C7 C8 1.389(10) . ?
C8 C9 1.385(10) . ?
C8 C15 1.522(10) . ?
C9 H9 0.9300 . ?
C9 C10 1.381(10) . ?
C10 H10 0.9300 . ?
C11 C12 1.519(11) . ?
C11 C13 1.532(12) . ?
C11 C14 1.524(12) . ?
C12 H12A 0.9600 . ?
C12 H12B 0.9600 . ?
C12 H12C 0.9600 . ?
C13 H13A 0.9600 . ?
C13 H13B 0.9600 . ?
C13 H13C 0.9600 . ?
C14 H14A 0.9600 . ?
C14 H14B 0.9600 . ?
C14 H14C 0.9600 . ?
C15 C16 1.562(16) . ?
C15 C17 1.493(14) . ?
C15 C18 1.493(12) . ?
C16 H16A 0.9600 . ?
C16 H16B 0.9600 . ?
C16 H16C 0.9600 . ?
C17 H17A 0.9600 . ?
C17 H17B 0.9600 . ?
C17 H17C 0.9600 . ?
C18 H18A 0.9600 . ?
C18 H18B 0.9600 . ?
C18 H18C 0.9600 . ?
C19 H19 0.9300 . ?
C20 H20 0.9300 . ?
C20 C21 1.386(14) . ?
C21 H21 0.9300 . ?
C22 H22A 0.9600 . ?
C22 H22B 0.9600 . ?
C22 H22C 0.9600 . ?
C23 H23 0.9300 . ?
C23 C24 1.340(12) . ?
C24 H24 0.9300 . ?
C24 C25 1.356(17) . ?
C25 H25 0.9300 . ?
C25 C26 1.230(16) . ?
C26 H26 0.9300 . ?
C26 C27 1.349(12) . ?
C27 H27 0.9300 . ?
P1 F1 1.568(7) . ?
P1 F2 1.578(10) . ?
P1 F3 1.549(7) . ?
P1 F4 1.546(9) . ?
P1 F5 1.557(10) . ?
P1 F6 1.578(8) . ?

loop_
_geom_torsion_atom_site_label_1
_geom_torsion_atom_site_label_2
_geom_torsion_atom_site_label_3
_geom_torsion_atom_site_label_4
_geom_torsion
_geom_torsion_site_symmetry_1
_geom_torsion_site_symmetry_2
_geom_torsion_site_symmetry_3
_geom_torsion_site_symmetry_4
_geom_torsion_publ_flag
Re1 N1 C1 C2 -173.5(5) . . . . ?
Re1 N1 C5 C4 174.1(5) . . . . ?
Re1 N1 C5 C6 -5.9(7) . . . . ?
Re1 N2 C6 C5 4.9(7) . . . . ?
Re1 N2 C6 C7 -174.1(5) . . . . ?
Re1 N2 C10 C9 173.1(6) . . . . ?
Re1 N3 C19 N4 -178.6(5) . . . . ?
Re1 N3 C21 C20 178.1(9) . . . . ?
Re1 N5 C23 C24 179.8(6) . . . . ?
Re1 N5 C27 C26 -179.4(6) . . . . ?
N1 C1 C2 C3 0.1(11) . . . . ?
N1 C5 C6 N2 0.7(8) . . . . ?
N1 C5 C6 C7 179.7(6) . . . . ?
N2 C6 C7 C8 -0.5(11) . . . . ?
N4 C20 C21 N3 0.9(17) . . . . ?
N5 C23 C24 C25 -0.6(15) . . . . ?
C1 N1 C5 C4 -0.4(9) . . . . ?
C1 N1 C5 C6 179.6(6) . . . . ?
C1 C2 C3 C4 -0.9(10) . . . . ?
C1 C2 C3 C11 175.9(7) . . . . ?
C2 C3 C4 C5 1.1(10) . . . . ?
C2 C3 C11 C12 1.2(11) . . . . ?
C2 C3 C11 C13 -120.7(8) . . . . ?
C2 C3 C11 C14 121.3(8) . . . . ?
C3 C4 C5 N1 -0.4(10) . . . . ?
C3 C4 C5 C6 179.6(6) . . . . ?
C4 C3 C11 C12 177.9(8) . . . . ?
C4 C3 C11 C13 56.0(10) . . . . ?
C4 C3 C11 C14 -62.0(9) . . . . ?
C4 C5 C6 N2 -179.4(6) . . . . ?
C4 C5 C6 C7 -0.4(10) . . . . ?
C5 N1 C1 C2 0.6(10) . . . . ?
C5 C6 C7 C8 -179.4(6) . . . . ?
C6 N2 C10 C9 -3.0(11) . . . . ?
C6 C7 C8 C9 -0.6(11) . . . . ?
C6 C7 C8 C15 -178.2(8) . . . . ?
C7 C8 C9 C10 -0.1(12) . . . . ?
C7 C8 C15 C16 -46.2(11) . . . . ?
C7 C8 C15 C17 70.8(12) . . . . ?
C7 C8 C15 C18 -165.0(9) . . . . ?
C8 C9 C10 N2 1.9(12) . . . . ?
C9 C8 C15 C16 136.4(9) . . . . ?
C9 C8 C15 C17 -106.6(10) . . . . ?
C9 C8 C15 C18 17.6(14) . . . . ?
C10 N2 C6 C5 -178.7(6) . . . . ?
C10 N2 C6 C7 2.2(10) . . . . ?
C11 C3 C4 C5 -175.8(6) . . . . ?
C15 C8 C9 C10 177.5(8) . . . . ?
C19 N3 C21 C20 -0.7(15) . . . . ?
C19 N4 C20 C21 -0.8(15) . . . . ?
C20 N4 C19 N3 0.4(12) . . . . ?
C21 N3 C19 N4 0.2(11) . . . . ?
C22 N4 C19 N3 174.9(9) . . . . ?
C22 N4 C20 C21 -175.4(11) . . . . ?
C23 N5 C27 C26 0.4(11) . . . . ?
C23 C24 C25 C26 0.7(18) . . . . ?
C24 C25 C26 C27 -0.3(18) . . . . ?
C25 C26 C27 N5 -0.3(16) . . . . ?
C27 N5 C23 C24 0.0(11) . . . . ?
